data_4327794
loop_
_publ_author_name
'Rampal Pandey'
'Rakesh Kumar Gupta'
'Mohammad Shahid'
'Biswajit Maiti'
'Arvind Misra'
'Daya Shankar Pandey'

_publ_section_title
;
 Synthesis and Characterization of Electroactive Ferrocene Derivatives:
 Ferrocenylimidazoquinazoline as a Multichannel Chemosensor Selectively
 for Hg2+ and Pb2+ Ions in an Aqueous Environment
;
_journal_name_full 'Inorganic Chemistry'
_journal_page_first 298
_journal_page_last 311
_journal_paper_doi 10.1021/ic201663m
_journal_volume 51
_journal_year 2012
_chemical_formula_sum 'C34 H32 Fe2 N4'
_chemical_formula_weight 608.34
_space_group_IT_number 15
_symmetry_cell_setting monoclinic
_symmetry_Int_Tables_number 15
_symmetry_space_group_name_Hall '-C 2yc'
_symmetry_space_group_name_H-M 'C 1 2/c 1'
_atom_sites_solution_hydrogens geom
_atom_sites_solution_primary direct
_atom_sites_solution_secondary difmap
_audit_creation_method SHELXL-97
_cell_angle_alpha 90.00
_cell_angle_beta 101.138(9)
_cell_angle_gamma 90.00
_cell_formula_units_Z 8
_cell_length_a 20.310(7)
_cell_length_b 9.335(3)
_cell_length_c 28.613(8)
_cell_measurement_temperature 293(2)
_cell_volume 5323(3)
_computing_structure_refinement 'SHELXL-97 (Sheldrick, 1997)'
_diffrn_ambient_temperature 293(2)
_diffrn_measured_fraction_theta_full 0.978
_diffrn_measured_fraction_theta_max 0.978
_diffrn_radiation_monochromator graphite
_diffrn_radiation_type MoK\a
_diffrn_radiation_wavelength 0.71073
_diffrn_reflns_av_R_equivalents 0.0772
_diffrn_reflns_av_sigmaI/netI 0.0867
_diffrn_reflns_limit_h_max 22
_diffrn_reflns_limit_h_min -26
_diffrn_reflns_limit_k_max 12
_diffrn_reflns_limit_k_min -11
_diffrn_reflns_limit_l_max 38
_diffrn_reflns_limit_l_min -19
_diffrn_reflns_number 16985
_diffrn_reflns_theta_full 28.45
_diffrn_reflns_theta_max 28.45
_diffrn_reflns_theta_min 2.04
_diffrn_source 'fine-focus sealed tube'
_exptl_absorpt_coefficient_mu 1.120
_exptl_absorpt_correction_T_max 25
_exptl_absorpt_correction_T_min 25
_exptl_absorpt_correction_type multi-scan
_exptl_crystal_colour red
_exptl_crystal_density_diffrn 1.518
_exptl_crystal_description block
_exptl_crystal_F_000 2090
_exptl_crystal_size_max 0.26
_exptl_crystal_size_mid 0.24
_exptl_crystal_size_min 0.22
_refine_diff_density_max 1.434
_refine_diff_density_min -1.142
_refine_diff_density_rms 0.227
_refine_ls_extinction_coef 0.0011(2)
_refine_ls_extinction_expression Fc^*^=kFc[1+0.001xFc^2^\l^3^/sin(2\q)]^-1/4^
_refine_ls_extinction_method SHELXL
_refine_ls_goodness_of_fit_ref 1.298
_refine_ls_hydrogen_treatment mixed
_refine_ls_matrix_type full
_refine_ls_number_parameters 386
_refine_ls_number_reflns 6568
_refine_ls_number_restraints 0
_refine_ls_restrained_S_all 1.298
_refine_ls_R_factor_all 0.1033
_refine_ls_R_factor_gt 0.0691
_refine_ls_shift/su_max 0.090
_refine_ls_shift/su_mean 0.026
_refine_ls_structure_factor_coef Fsqd
_refine_ls_weighting_details 'calc w=1/[\s^2^(Fo^2^)+(0.0994P)^2^+0.0000P] where P=(Fo^2^+2Fc^2^)/3'
_refine_ls_weighting_scheme calc
_refine_ls_wR_factor_gt 0.1661
_refine_ls_wR_factor_ref 0.2262
_reflns_number_gt 4701
_reflns_number_total 6568
_reflns_threshold_expression >2sigma(I)
_cod_data_source_file ic201663m_si_002_1.cif
_cod_data_source_block 1
_cod_original_sg_symbol_H-M 'C 2/c'
_cod_database_code 4327794

loop_
_symmetry_equiv_pos_as_xyz
'x, y, z'
'-x, y, -z+1/2'
'x+1/2, y+1/2, z'
'-x+1/2, y+1/2, -z+1/2'
'-x, -y, -z'
'x, -y, z-1/2'
'-x+1/2, -y+1/2, -z'
'x+1/2, -y+1/2, z-1/2'

loop_
_atom_site_label
_atom_site_type_symbol
_atom_site_fract_x
_atom_site_fract_y
_atom_site_fract_z
_atom_site_U_iso_or_equiv
_atom_site_adp_type
_atom_site_occupancy
_atom_site_symmetry_multiplicity
_atom_site_calc_flag
_atom_site_refinement_flags
C039 H 0.2315(18) 0.760(4) 0.4434(13) 0.000(8) Uiso 1 1 d .
C053 H 0.155(2) 0.986(4) 0.4233(15) 0.005(10) Uiso 1 1 d .
H3 H 0.217(2) 0.515(5) 0.3997(15) 0.021(12) Uiso 1 1 d .
H4 H 0.173(2) 0.573(5) 0.3244(17) 0.029(13) Uiso 1 1 d .
H1 H 0.094(3) 0.928(5) 0.3891(18) 0.039(15) Uiso 1 1 d .
H2 H 0.103(2) 0.736(4) 0.3333(15) 0.016(11) Uiso 1 1 d .
Fe1 Fe 0.11936(3) 0.79964(6) 0.22151(2) 0.0197(2) Uani 1 1 d .
Fe2 Fe 0.12682(3) 0.50951(6) 0.47709(2) 0.0213(2) Uani 1 1 d .
C001 C 0.1931(2) 1.1467(4) 0.35025(15) 0.0219(9) Uani 1 1 d .
H001 H 0.2336 1.0973 0.3572 0.026 Uiso 1 1 calc R
C002 C 0.3435(2) 0.5167(5) 0.42027(15) 0.0260(10) Uani 1 1 d .
H002 H 0.3238 0.4381 0.4321 0.031 Uiso 1 1 calc R
N1 N 0.19788(18) 0.6489(4) 0.33682(12) 0.0204(7) Uani 1 1 d .
C003 C 0.0775(2) 1.1720(4) 0.35333(15) 0.0235(9) Uani 1 1 d .
H003 H 0.0386 1.1402 0.3625 0.028 Uiso 1 1 calc R
N2 N 0.18105(17) 0.8475(4) 0.37986(12) 0.0207(7) Uani 1 1 d .
N3 N 0.4442(2) 0.6353(5) 0.41216(16) 0.0398(11) Uani 1 1 d .
C004 C 0.0589(2) 0.7449(5) 0.15822(15) 0.0241(9) Uani 1 1 d .
H004 H 0.0316 0.8070 0.1376 0.029 Uiso 1 1 calc R
N4 N 0.1315(2) 1.3493(4) 0.31313(14) 0.0290(9) Uani 1 1 d .
C005 C 0.1358(2) 1.0949(4) 0.36526(14) 0.0192(8) Uani 1 1 d .
C006 C 0.0862(2) 0.5818(4) 0.41089(15) 0.0220(9) Uani 1 1 d .
H006 H 0.0870 0.5340 0.3825 0.026 Uiso 1 1 calc R
C007 C 0.1804(2) 0.3295(5) 0.46829(17) 0.0280(10) Uani 1 1 d .
H007 H 0.1903 0.2956 0.4399 0.034 Uiso 1 1 calc R
C008 C 0.0771(2) 1.2977(5) 0.32743(18) 0.0294(10) Uani 1 1 d .
H008 H 0.0371 1.3485 0.3196 0.035 Uiso 1 1 calc R
C009 C 0.1481(2) 0.8600(4) 0.29158(14) 0.0209(9) Uani 1 1 d .
C010 C 0.1148(2) 0.7253(4) 0.47620(15) 0.0220(9) Uani 1 1 d .
H010 H 0.1380 0.7890 0.4984 0.026 Uiso 1 1 calc R
C011 C 0.1968(2) 0.7305(4) 0.41569(15) 0.0206(8) Uani 1 1 d .
C012 C 0.0962(2) 0.5850(4) 0.21880(15) 0.0231(9) Uani 1 1 d .
H012 H 0.0978 0.5243 0.2448 0.028 Uiso 1 1 calc R
C013 C 0.1357(2) 0.6796(4) 0.43419(14) 0.0191(8) Uani 1 1 d .
C014 C 0.2201(2) 0.4279(4) 0.50054(15) 0.0247(9) Uani 1 1 d .
H014 H 0.2601 0.4699 0.4964 0.030 Uiso 1 1 calc R
C015 C 0.2016(2) 0.8863(4) 0.26583(15) 0.0227(9) Uani 1 1 d .
H015 H 0.2445 0.8473 0.2725 0.027 Uiso 1 1 calc R
C016 C 0.3031(2) 0.6230(5) 0.39540(15) 0.0237(9) Uani 1 1 d .
C017 C 0.0401(2) 0.6673(5) 0.19632(16) 0.0254(9) Uani 1 1 d .
H017 H -0.0017 0.6700 0.2050 0.030 Uiso 1 1 calc R
C018 C 0.2272(2) 0.6169(4) 0.38719(14) 0.0193(8) Uani 1 1 d .
C019 C 0.1380(2) 0.9588(4) 0.39374(16) 0.0203(9) Uani 1 1 d .
C020 C 0.1084(2) 1.0148(4) 0.23058(15) 0.0224(9) Uani 1 1 d .
H020 H 0.0801 1.0754 0.2101 0.027 Uiso 1 1 calc R
C021 C 0.0535(2) 0.6592(5) 0.47903(16) 0.0268(10) Uani 1 1 d .
H021 H 0.0291 0.6715 0.5031 0.032 Uiso 1 1 calc R
C022 C 0.1522(2) 0.7714(4) 0.33541(15) 0.0206(8) Uani 1 1 d .
C023 C 0.1490(2) 0.6125(5) 0.19431(16) 0.0273(10) Uani 1 1 d .
H023 H 0.1916 0.5722 0.2015 0.033 Uiso 1 1 calc R
C024 C 0.3365(2) 0.7374(5) 0.37897(17) 0.0282(10) Uani 1 1 d .
H024 H 0.3123 0.8114 0.3619 0.034 Uiso 1 1 calc R
C025 C 0.1267(2) 0.7111(5) 0.15713(16) 0.0254(9) Uani 1 1 d .
H025 H 0.1519 0.7472 0.1359 0.031 Uiso 1 1 calc R
C026 C 0.0915(2) 0.9398(4) 0.26882(15) 0.0222(9) Uani 1 1 d .
H026 H 0.0499 0.9419 0.2779 0.027 Uiso 1 1 calc R
C027 C 0.1761(2) 0.9831(4) 0.22828(15) 0.0238(9) Uani 1 1 d .
H027 H 0.1997 1.0194 0.2061 0.029 Uiso 1 1 calc R
C028 C 0.1289(2) 0.3669(4) 0.53145(17) 0.0276(10) Uani 1 1 d .
H028 H 0.0982 0.3609 0.5516 0.033 Uiso 1 1 calc R
C029 C 0.0357(2) 0.5702(5) 0.43824(16) 0.0263(10) Uani 1 1 d .
H029 H -0.0026 0.5138 0.4309 0.032 Uiso 1 1 calc R
C030 C 0.1876(2) 1.2738(4) 0.32480(16) 0.0278(10) Uani 1 1 d .
H030 H 0.2259 1.3084 0.3152 0.033 Uiso 1 1 calc R
C031 C 0.1882(2) 0.4503(5) 0.53970(16) 0.0275(10) Uani 1 1 d .
H031 H 0.2033 0.5087 0.5659 0.033 Uiso 1 1 calc R
C032 C 0.1240(2) 0.2936(4) 0.48738(17) 0.0287(11) Uani 1 1 d .
H032 H 0.0895 0.2326 0.4736 0.034 Uiso 1 1 calc R
C033 C 0.4121(3) 0.5266(6) 0.42748(17) 0.0353(11) Uani 1 1 d .
H033 H 0.4374 0.4532 0.4440 0.042 Uiso 1 1 calc R
C034 C 0.4054(2) 0.7400(6) 0.38809(19) 0.0358(11) Uani 1 1 d .
H034 H 0.4267 0.8178 0.3771 0.043 Uiso 1 1 calc R

loop_
_atom_site_aniso_label
_atom_site_aniso_U_11
_atom_site_aniso_U_22
_atom_site_aniso_U_33
_atom_site_aniso_U_23
_atom_site_aniso_U_13
_atom_site_aniso_U_12
Fe1 0.0231(3) 0.0185(3) 0.0171(3) 0.0002(2) 0.0032(3) 0.0001(2)
Fe2 0.0243(4) 0.0206(3) 0.0188(4) 0.0034(2) 0.0040(3) 0.0001(2)
C001 0.029(2) 0.0166(19) 0.020(2) -0.0005(16) 0.0039(17) -0.0011(16)
C002 0.031(2) 0.028(2) 0.018(2) -0.0007(17) 0.0032(18) 0.0094(18)
N1 0.0249(18) 0.0188(17) 0.0172(18) 0.0017(14) 0.0035(14) 0.0007(14)
C003 0.028(2) 0.020(2) 0.023(2) -0.0042(17) 0.0083(18) -0.0008(16)
N2 0.0254(18) 0.0191(17) 0.0174(18) 0.0014(14) 0.0034(14) -0.0001(13)
N3 0.024(2) 0.058(3) 0.039(3) -0.012(2) 0.0102(18) -0.0014(19)
C004 0.022(2) 0.028(2) 0.019(2) -0.0020(17) -0.0045(17) -0.0012(17)
N4 0.037(2) 0.0198(18) 0.030(2) 0.0019(16) 0.0074(17) -0.0012(15)
C005 0.023(2) 0.0165(19) 0.019(2) -0.0021(15) 0.0052(16) -0.0044(15)
C006 0.024(2) 0.026(2) 0.016(2) 0.0060(17) 0.0048(17) 0.0026(16)
C007 0.037(3) 0.022(2) 0.025(2) 0.0035(18) 0.005(2) 0.0081(18)
C008 0.027(2) 0.024(2) 0.036(3) -0.0034(19) 0.003(2) 0.0041(17)
C009 0.027(2) 0.022(2) 0.014(2) -0.0040(16) 0.0046(16) -0.0041(16)
C010 0.029(2) 0.0120(18) 0.024(2) 0.0023(15) 0.0030(18) 0.0007(15)
C011 0.023(2) 0.0174(19) 0.020(2) 0.0007(16) -0.0001(17) -0.0001(15)
C012 0.031(2) 0.0154(19) 0.022(2) -0.0014(16) 0.0029(18) -0.0049(16)
C013 0.021(2) 0.025(2) 0.0126(19) 0.0049(16) 0.0074(16) 0.0042(16)
C014 0.024(2) 0.023(2) 0.026(2) 0.0024(17) 0.0026(18) 0.0064(16)
C015 0.023(2) 0.024(2) 0.021(2) -0.0044(17) 0.0040(17) -0.0046(16)
C016 0.031(2) 0.027(2) 0.014(2) -0.0050(17) 0.0056(17) -0.0005(17)
C017 0.024(2) 0.027(2) 0.025(2) -0.0091(18) 0.0058(18) -0.0109(17)
C018 0.026(2) 0.019(2) 0.0128(19) 0.0014(15) 0.0053(16) 0.0000(16)
C019 0.025(2) 0.0139(18) 0.021(2) 0.0003(16) 0.0031(18) -0.0032(16)
C020 0.038(2) 0.0121(19) 0.016(2) -0.0010(15) 0.0035(18) -0.0006(16)
C021 0.029(2) 0.029(2) 0.024(2) 0.0074(19) 0.0075(19) 0.0084(18)
C022 0.023(2) 0.021(2) 0.017(2) -0.0026(16) 0.0035(16) -0.0045(16)
C023 0.029(2) 0.026(2) 0.028(2) -0.0064(18) 0.0074(19) -0.0006(18)
C024 0.028(2) 0.030(2) 0.027(2) -0.0046(19) 0.0058(19) -0.0048(18)
C025 0.028(2) 0.032(2) 0.017(2) -0.0043(18) 0.0042(18) -0.0014(18)
C026 0.022(2) 0.020(2) 0.024(2) -0.0048(17) 0.0014(17) 0.0031(16)
C027 0.035(2) 0.018(2) 0.020(2) -0.0019(16) 0.0074(19) -0.0091(17)
C028 0.028(2) 0.027(2) 0.030(2) 0.0119(19) 0.0098(19) 0.0035(18)
C029 0.0159(19) 0.034(2) 0.028(2) 0.0125(19) 0.0012(17) -0.0027(17)
C030 0.040(3) 0.020(2) 0.023(2) 0.0015(18) 0.005(2) -0.0044(18)
C031 0.032(2) 0.027(2) 0.021(2) 0.0040(18) -0.0007(19) 0.0008(18)
C032 0.043(3) 0.0083(18) 0.034(3) 0.0065(17) 0.004(2) -0.0015(17)
C033 0.036(3) 0.041(3) 0.026(3) 0.000(2) 0.001(2) 0.009(2)
C034 0.029(2) 0.044(3) 0.036(3) -0.009(2) 0.008(2) -0.004(2)

loop_
_atom_type_symbol
_atom_type_description
_atom_type_scat_dispersion_real
_atom_type_scat_dispersion_imag
_atom_type_scat_source
C C 0.0033 0.0016 'International Tables Vol C Tables 4.2.6.8 and 6.1.1.4'
H H 0.0000 0.0000 'International Tables Vol C Tables 4.2.6.8 and 6.1.1.4'
N N 0.0061 0.0033 'International Tables Vol C Tables 4.2.6.8 and 6.1.1.4'
Fe Fe 0.3463 0.8444 'International Tables Vol C Tables 4.2.6.8 and 6.1.1.4'

loop_
_geom_angle_atom_site_label_1
_geom_angle_atom_site_label_2
_geom_angle_atom_site_label_3
_geom_angle
C026 Fe1 C025 158.82(17)
C026 Fe1 C023 159.76(18)
C025 Fe1 C023 40.32(18)
C026 Fe1 C004 123.48(17)
C025 Fe1 C004 40.52(17)
C023 Fe1 C004 67.73(18)
C026 Fe1 C020 40.01(17)
C025 Fe1 C020 122.62(17)
C023 Fe1 C020 158.96(19)
C004 Fe1 C020 107.26(17)
C026 Fe1 C015 68.58(17)
C025 Fe1 C015 121.39(18)
C023 Fe1 C015 107.84(18)
C004 Fe1 C015 156.96(18)
C020 Fe1 C015 68.29(17)
C026 Fe1 C017 108.70(18)
C025 Fe1 C017 68.25(18)
C023 Fe1 C017 67.72(18)
C004 Fe1 C017 40.63(18)
C020 Fe1 C017 122.73(19)
C015 Fe1 C017 160.73(18)
C026 Fe1 C012 124.00(18)
C025 Fe1 C012 68.24(18)
C023 Fe1 C012 40.28(17)
C004 Fe1 C012 68.25(17)
C020 Fe1 C012 158.94(19)
C015 Fe1 C012 124.00(17)
C017 Fe1 C012 40.53(17)
C026 Fe1 C027 67.95(17)
C025 Fe1 C027 106.51(18)
C023 Fe1 C027 123.12(19)
C004 Fe1 C027 121.45(18)
C020 Fe1 C027 40.55(18)
C015 Fe1 C027 40.51(17)
C017 Fe1 C027 157.80(18)
C012 Fe1 C027 159.56(18)
C026 Fe1 C009 40.54(16)
C025 Fe1 C009 158.46(18)
C023 Fe1 C009 123.70(18)
C004 Fe1 C009 160.11(17)
C020 Fe1 C009 67.92(16)
C015 Fe1 C009 41.15(16)
C017 Fe1 C009 124.40(17)
C012 Fe1 C009 108.88(17)
C027 Fe1 C009 68.32(16)
C006 Fe2 C014 128.16(18)
C006 Fe2 C010 68.39(17)
C014 Fe2 C010 118.57(18)
C006 Fe2 C013 41.02(16)
C014 Fe2 C013 107.79(17)
C010 Fe2 C013 40.76(16)
C006 Fe2 C032 116.48(18)
C014 Fe2 C032 68.42(19)
C010 Fe2 C032 167.6(2)
C013 Fe2 C032 149.99(19)
C006 Fe2 C007 106.78(18)
C014 Fe2 C007 41.24(18)
C010 Fe2 C007 151.70(19)
C013 Fe2 C007 117.10(18)
C032 Fe2 C007 40.13(19)
C006 Fe2 C021 68.42(18)
C014 Fe2 C021 151.88(18)
C010 Fe2 C021 40.31(17)
C013 Fe2 C021 68.55(17)
C032 Fe2 C021 129.0(2)
C007 Fe2 C021 166.01(19)
C006 Fe2 C029 40.43(16)
C014 Fe2 C029 166.15(18)
C010 Fe2 C029 67.94(18)
C013 Fe2 C029 68.45(16)
C032 Fe2 C029 107.74(19)
C007 Fe2 C029 127.42(19)
C021 Fe2 C029 40.62(18)
C006 Fe2 C028 150.78(18)
C014 Fe2 C028 67.86(18)
C010 Fe2 C028 129.94(18)
C013 Fe2 C028 167.57(18)
C032 Fe2 C028 40.75(18)
C007 Fe2 C028 67.93(19)
C021 Fe2 C028 109.41(18)
C029 Fe2 C028 118.58(18)
C006 Fe2 C031 166.83(18)
C014 Fe2 C031 40.53(18)
C010 Fe2 C031 109.27(18)
C013 Fe2 C031 128.85(18)
C032 Fe2 C031 68.68(18)
C007 Fe2 C031 68.76(19)
C021 Fe2 C031 118.81(19)
C029 Fe2 C031 151.96(19)
C028 Fe2 C031 40.43(17)
C030 C001 C005 118.0(4)
C030 C001 H001 121.0
C005 C001 H001 121.0
C033 C002 C016 120.7(5)
C033 C002 H002 119.7
C016 C002 H002 119.7
C022 N1 C018 108.4(3)
C022 N1 H4 107(3)
C018 N1 H4 108(3)
C005 C003 C008 119.6(4)
C005 C003 H003 120.2
C008 C003 H003 120.2
C019 N2 C022 114.7(3)
C019 N2 C011 113.2(3)
C022 N2 C011 103.7(3)
C033 N3 C034 116.5(4)
C025 C004 C017 108.1(4)
C025 C004 Fe1 69.9(2)
C017 C004 Fe1 69.7(2)
C025 C004 H004 126.0
C017 C004 H004 126.0
Fe1 C004 H004 126.0
C030 N4 C008 116.8(4)
C003 C005 C001 118.1(4)
C003 C005 C019 120.8(4)
C001 C005 C019 121.1(4)
C029 C006 C013 108.3(4)
C029 C006 Fe2 70.4(2)
C013 C006 Fe2 69.7(2)
C029 C006 H006 125.9
C013 C006 H006 125.9
Fe2 C006 H006 125.6
C032 C007 C014 107.6(4)
C032 C007 Fe2 69.8(2)
C014 C007 Fe2 69.0(2)
C032 C007 H007 126.2
C014 C007 H007 126.2
Fe2 C007 H007 126.7
N4 C008 C003 123.2(4)
N4 C008 H008 118.4
C003 C008 H008 118.4
C026 C009 C015 107.4(4)
C026 C009 C022 125.8(4)
C015 C009 C022 126.7(4)
C026 C009 Fe1 69.1(2)
C015 C009 Fe1 69.5(2)
C022 C009 Fe1 128.9(3)
C021 C010 C013 109.3(4)
C021 C010 Fe2 70.7(2)
C013 C010 Fe2 69.9(2)
C021 C010 H010 125.3
C013 C010 H010 125.3
Fe2 C010 H010 125.7
N2 C011 C013 112.8(3)
N2 C011 C018 101.3(3)
C013 C011 C018 114.1(3)
N2 C011 C039 112(2)
C013 C011 C039 108(2)
C018 C011 C039 109(2)
C023 C012 C017 107.2(4)
C023 C012 Fe1 69.6(2)
C017 C012 Fe1 69.4(2)
C023 C012 H012 126.4
C017 C012 H012 126.4
Fe1 C012 H012 126.2
C010 C013 C006 106.9(4)
C010 C013 C011 127.0(4)
C006 C013 C011 126.1(4)
C010 C013 Fe2 69.3(2)
C006 C013 Fe2 69.3(2)
C011 C013 Fe2 129.0(3)
C031 C014 C007 108.4(4)
C031 C014 Fe2 70.4(3)
C007 C014 Fe2 69.8(2)
C031 C014 H014 125.8
C007 C014 H014 125.8
Fe2 C014 H014 125.6
C027 C015 C009 107.1(4)
C027 C015 Fe1 69.6(2)
C009 C015 Fe1 69.4(2)
C027 C015 H015 126.5
C009 C015 H015 126.5
Fe1 C015 H015 126.2
C002 C016 C024 116.1(4)
C002 C016 C018 122.3(4)
C024 C016 C018 121.6(4)
C012 C017 C004 108.1(4)
C012 C017 Fe1 70.1(2)
C004 C017 Fe1 69.7(2)
C012 C017 H017 125.9
C004 C017 H017 125.9
Fe1 C017 H017 125.9
N1 C018 C016 110.4(3)
N1 C018 C011 104.6(3)
C016 C018 C011 113.1(3)
N1 C018 H3 117(2)
C016 C018 H3 104(2)
C011 C018 H3 109(2)
N2 C019 C005 114.2(4)
N2 C019 C053 109(3)
C005 C019 C053 104(2)
N2 C019 H1 111(3)
C005 C019 H1 105(3)
C053 C019 H1 114(4)
C026 C020 C027 108.6(4)
C026 C020 Fe1 69.9(2)
C027 C020 Fe1 70.1(2)
C026 C020 H020 125.7
C027 C020 H020 125.7
Fe1 C020 H020 125.9
C010 C021 C029 107.2(4)
C010 C021 Fe2 69.0(2)
C029 C021 Fe2 69.5(2)
C010 C021 H021 126.4
C029 C021 H021 126.4
Fe2 C021 H021 126.7
N1 C022 N2 102.0(3)
N1 C022 C009 112.8(3)
N2 C022 C009 114.0(3)
N1 C022 H2 110(2)
N2 C022 H2 115(2)
C009 C022 H2 103(2)
C012 C023 C025 109.2(4)
C012 C023 Fe1 70.1(2)
C025 C023 Fe1 69.9(3)
C012 C023 H023 125.4
C025 C023 H023 125.4
Fe1 C023 H023 126.1
C034 C024 C016 119.6(5)
C034 C024 H024 120.2
C016 C024 H024 120.2
C004 C025 C023 107.4(4)
C004 C025 Fe1 69.6(2)
C023 C025 Fe1 69.8(3)
C004 C025 H025 126.3
C023 C025 H025 126.3
Fe1 C025 H025 125.9
C020 C026 C009 108.8(4)
C020 C026 Fe1 70.1(2)
C009 C026 Fe1 70.3(2)
C020 C026 H026 125.6
C009 C026 H026 125.6
Fe1 C026 H026 125.6
C015 C027 C020 108.2(4)
C015 C027 Fe1 69.9(2)
C020 C027 Fe1 69.4(2)
C015 C027 H027 125.9
C020 C027 H027 125.9
Fe1 C027 H027 126.4
C032 C028 C031 108.9(4)
C032 C028 Fe2 69.5(2)
C031 C028 Fe2 70.1(2)
C032 C028 H028 125.5
C031 C028 H028 125.5
Fe2 C028 H028 126.4
C006 C029 C021 108.3(4)
C006 C029 Fe2 69.2(2)
C021 C029 Fe2 69.9(2)
C006 C029 H029 125.8
C021 C029 H029 125.8
Fe2 C029 H029 126.6
N4 C030 C001 124.4(4)
N4 C030 H030 117.8
C001 C030 H030 117.8
C014 C031 C028 107.0(4)
C014 C031 Fe2 69.0(2)
C028 C031 Fe2 69.4(2)
C014 C031 H031 126.5
C028 C031 H031 126.5
Fe2 C031 H031 126.6
C007 C032 C028 108.0(4)
C007 C032 Fe2 70.1(2)
C028 C032 Fe2 69.7(2)
C007 C032 H032 126.0
C028 C032 H032 126.0
Fe2 C032 H032 125.7
N3 C033 C002 123.5(5)
N3 C033 H033 118.2
C002 C033 H033 118.2
N3 C034 C024 123.6(5)
N3 C034 H034 118.2
C024 C034 H034 118.2

loop_
_geom_bond_atom_site_label_1
_geom_bond_atom_site_label_2
_geom_bond_distance
Fe1 C026 2.040(4)
Fe1 C025 2.051(4)
Fe1 C023 2.049(4)
Fe1 C004 2.046(4)
Fe1 C020 2.043(4)
Fe1 C015 2.057(4)
Fe1 C017 2.047(4)
Fe1 C012 2.057(4)
Fe1 C027 2.053(4)
Fe1 C009 2.056(4)
Fe2 C006 2.030(4)
Fe2 C014 2.033(4)
Fe2 C010 2.029(4)
Fe2 C013 2.036(4)
Fe2 C032 2.039(4)
Fe2 C007 2.044(4)
Fe2 C021 2.050(4)
Fe2 C029 2.045(4)
Fe2 C028 2.042(4)
Fe2 C031 2.051(4)
C001 C030 1.385(6)
C001 C005 1.402(6)
C001 H001 0.9300
C002 C033 1.371(7)
C002 C016 1.393(6)
C002 H002 0.9300
N1 C022 1.469(5)
N1 C018 1.479(5)
N1 H4 0.90(5)
C003 C005 1.370(6)
C003 C008 1.387(6)
C003 H003 0.9300
N2 C019 1.462(5)
N2 C022 1.475(5)
N2 C011 1.490(5)
N3 C033 1.326(7)
N3 C034 1.356(7)
C004 C025 1.419(6)
C004 C017 1.421(6)
C004 H004 0.9300
N4 C030 1.327(6)
N4 C008 1.341(6)
C005 C019 1.506(6)
C006 C029 1.408(6)
C006 C013 1.425(6)
C006 H006 0.9300
C007 C032 1.401(7)
C007 C014 1.436(6)
C007 H007 0.9300
C008 H008 0.9300
C009 C026 1.419(6)
C009 C015 1.446(6)
C009 C022 1.491(6)
C010 C021 1.406(6)
C010 C013 1.416(6)
C010 H010 0.9300
C011 C013 1.517(6)
C011 C018 1.537(6)
C011 C039 0.99(4)
C012 C023 1.414(6)
C012 C017 1.421(6)
C012 H012 0.9300
C014 C031 1.415(6)
C014 H014 0.9300
C015 C027 1.423(6)
C015 H015 0.9300
C016 C024 1.395(6)
C016 C018 1.515(6)
C017 H017 0.9300
C018 H3 1.05(4)
C019 C053 0.89(4)
C019 H1 0.92(5)
C020 C026 1.397(6)
C020 C027 1.419(6)
C020 H020 0.9300
C021 C029 1.422(7)
C021 H021 0.9300
C022 H2 1.04(4)
C023 C025 1.413(6)
C023 H023 0.9300
C024 C034 1.373(7)
C024 H024 0.9300
C025 H025 0.9300
C026 H026 0.9300
C027 H027 0.9300
C028 C032 1.421(6)
C028 C031 1.414(6)
C028 H028 0.9300
C029 H029 0.9300
C030 H030 0.9300
C031 H031 0.9300
C032 H032 0.9300
C033 H033 0.9300
C034 H034 0.9300

loop_
_geom_torsion_atom_site_label_1
_geom_torsion_atom_site_label_2
_geom_torsion_atom_site_label_3
_geom_torsion_atom_site_label_4
_geom_torsion
C026 Fe1 C004 C025 161.2(3)
C023 Fe1 C004 C025 -37.9(3)
C020 Fe1 C004 C025 120.3(3)
C015 Fe1 C004 C025 45.4(5)
C017 Fe1 C004 C025 -119.2(4)
C012 Fe1 C004 C025 -81.5(3)
C027 Fe1 C004 C025 78.3(3)
C009 Fe1 C004 C025 -167.0(4)
C026 Fe1 C004 C017 -79.6(3)
C025 Fe1 C004 C017 119.2(4)
C023 Fe1 C004 C017 81.3(3)
C020 Fe1 C004 C017 -120.5(3)
C015 Fe1 C004 C017 164.5(4)
C012 Fe1 C004 C017 37.7(3)
C027 Fe1 C004 C017 -162.5(3)
C009 Fe1 C004 C017 -47.8(6)
C008 C003 C005 C001 -0.5(6)
C008 C003 C005 C019 179.4(4)
C030 C001 C005 C003 0.8(6)
C030 C001 C005 C019 -179.1(4)
C014 Fe2 C006 C029 169.0(3)
C010 Fe2 C006 C029 -80.9(3)
C013 Fe2 C006 C029 -119.1(4)
C032 Fe2 C006 C029 86.6(3)
C007 Fe2 C006 C029 128.7(3)
C021 Fe2 C006 C029 -37.4(3)
C028 Fe2 C006 C029 54.0(5)
C031 Fe2 C006 C029 -163.2(7)
C014 Fe2 C006 C013 -71.9(3)
C010 Fe2 C006 C013 38.2(2)
C032 Fe2 C006 C013 -154.3(3)
C007 Fe2 C006 C013 -112.2(3)
C021 Fe2 C006 C013 81.7(3)
C029 Fe2 C006 C013 119.1(4)
C028 Fe2 C006 C013 173.1(3)
C031 Fe2 C006 C013 -44.1(9)
C006 Fe2 C007 C032 -111.4(3)
C014 Fe2 C007 C032 119.2(4)
C010 Fe2 C007 C032 173.1(3)
C013 Fe2 C007 C032 -154.4(3)
C021 Fe2 C007 C032 -43.7(8)
C029 Fe2 C007 C032 -71.8(3)
C028 Fe2 C007 C032 38.1(3)
C031 Fe2 C007 C032 81.7(3)
C006 Fe2 C007 C014 129.4(3)
C010 Fe2 C007 C014 54.0(5)
C013 Fe2 C007 C014 86.4(3)
C032 Fe2 C007 C014 -119.2(4)
C021 Fe2 C007 C014 -162.8(7)
C029 Fe2 C007 C014 169.0(3)
C028 Fe2 C007 C014 -81.1(3)
C031 Fe2 C007 C014 -37.5(3)
C030 N4 C008 C003 0.2(7)
C005 C003 C008 N4 -0.1(7)
C025 Fe1 C009 C026 161.0(4)
C023 Fe1 C009 C026 -162.8(3)
C004 Fe1 C009 C026 -42.5(6)
C020 Fe1 C009 C026 37.1(3)
C015 Fe1 C009 C026 118.9(4)
C017 Fe1 C009 C026 -78.3(3)
C012 Fe1 C009 C026 -120.6(3)
C027 Fe1 C009 C026 81.0(3)
C026 Fe1 C009 C015 -118.9(4)
C025 Fe1 C009 C015 42.0(6)
C023 Fe1 C009 C015 78.3(3)
C004 Fe1 C009 C015 -161.4(5)
C020 Fe1 C009 C015 -81.8(3)
C017 Fe1 C009 C015 162.8(3)
C012 Fe1 C009 C015 120.4(3)
C027 Fe1 C009 C015 -38.0(2)
C026 Fe1 C009 C022 119.8(5)
C025 Fe1 C009 C022 -79.2(6)
C023 Fe1 C009 C022 -43.0(4)
C004 Fe1 C009 C022 77.3(6)
C020 Fe1 C009 C022 157.0(4)
C015 Fe1 C009 C022 -121.2(5)
C017 Fe1 C009 C022 41.5(5)
C012 Fe1 C009 C022 -0.8(4)
C027 Fe1 C009 C022 -159.2(4)
C006 Fe2 C010 C021 81.7(3)
C014 Fe2 C010 C021 -155.6(3)
C013 Fe2 C010 C021 120.1(4)
C032 Fe2 C010 C021 -33.9(9)
C007 Fe2 C010 C021 167.1(3)
C029 Fe2 C010 C021 38.0(3)
C028 Fe2 C010 C021 -71.5(3)
C031 Fe2 C010 C021 -112.2(3)
C006 Fe2 C010 C013 -38.4(2)
C014 Fe2 C010 C013 84.3(3)
C032 Fe2 C010 C013 -154.0(8)
C007 Fe2 C010 C013 47.0(5)
C021 Fe2 C010 C013 -120.1(4)
C029 Fe2 C010 C013 -82.1(3)
C028 Fe2 C010 C013 168.4(2)
C031 Fe2 C010 C013 127.7(3)
C019 N2 C011 C013 45.1(5)
C022 N2 C011 C013 -79.9(4)
C019 N2 C011 C018 167.4(3)
C022 N2 C011 C018 42.5(4)
C026 Fe1 C012 C023 -162.7(3)
C025 Fe1 C012 C023 37.0(3)
C004 Fe1 C012 C023 80.8(3)
C020 Fe1 C012 C023 162.3(4)
C015 Fe1 C012 C023 -77.0(3)
C017 Fe1 C012 C023 118.5(4)
C027 Fe1 C012 C023 -41.8(6)
C009 Fe1 C012 C023 -120.2(3)
C026 Fe1 C012 C017 78.8(3)
C025 Fe1 C012 C017 -81.5(3)
C023 Fe1 C012 C017 -118.5(4)
C004 Fe1 C012 C017 -37.8(3)
C020 Fe1 C012 C017 43.8(6)
C015 Fe1 C012 C017 164.4(3)
C027 Fe1 C012 C017 -160.3(4)
C009 Fe1 C012 C017 121.2(3)
C021 C010 C013 C006 -0.5(5)
Fe2 C010 C013 C006 59.4(3)
C021 C010 C013 C011 176.3(4)
Fe2 C010 C013 C011 -123.9(4)
C021 C010 C013 Fe2 -59.9(3)
C029 C006 C013 C010 0.7(5)
Fe2 C006 C013 C010 -59.4(3)
C029 C006 C013 C011 -176.2(4)
Fe2 C006 C013 C011 123.8(4)
C029 C006 C013 Fe2 60.1(3)
N2 C011 C013 C010 -95.5(5)
C018 C011 C013 C010 149.7(4)
N2 C011 C013 C006 80.7(5)
C018 C011 C013 C006 -34.1(6)
N2 C011 C013 Fe2 172.2(3)
C018 C011 C013 Fe2 57.4(5)
C006 Fe2 C013 C010 118.3(4)
C014 Fe2 C013 C010 -113.4(3)
C032 Fe2 C013 C010 169.1(3)
C007 Fe2 C013 C010 -157.1(3)
C021 Fe2 C013 C010 37.0(3)
C029 Fe2 C013 C010 80.8(3)
C028 Fe2 C013 C010 -45.9(9)
C031 Fe2 C013 C010 -73.4(3)
C014 Fe2 C013 C006 128.3(3)
C010 Fe2 C013 C006 -118.3(4)
C032 Fe2 C013 C006 50.8(4)
C007 Fe2 C013 C006 84.6(3)
C021 Fe2 C013 C006 -81.3(3)
C029 Fe2 C013 C006 -37.5(3)
C028 Fe2 C013 C006 -164.2(7)
C031 Fe2 C013 C006 168.3(3)
C006 Fe2 C013 C011 -120.2(5)
C014 Fe2 C013 C011 8.1(4)
C010 Fe2 C013 C011 121.5(5)
C032 Fe2 C013 C011 -69.4(5)
C007 Fe2 C013 C011 -35.6(4)
C021 Fe2 C013 C011 158.4(4)
C029 Fe2 C013 C011 -157.8(4)
C028 Fe2 C013 C011 75.5(9)
C031 Fe2 C013 C011 48.0(4)
C032 C007 C014 C031 0.8(5)
Fe2 C007 C014 C031 60.1(3)
C032 C007 C014 Fe2 -59.3(3)
C006 Fe2 C014 C031 170.6(3)
C010 Fe2 C014 C031 86.6(3)
C013 Fe2 C014 C031 129.7(3)
C032 Fe2 C014 C031 -82.0(3)
C007 Fe2 C014 C031 -119.2(4)
C021 Fe2 C014 C031 52.1(5)
C029 Fe2 C014 C031 -158.4(6)
C028 Fe2 C014 C031 -37.9(3)
C006 Fe2 C014 C007 -70.2(3)
C010 Fe2 C014 C007 -154.1(3)
C013 Fe2 C014 C007 -111.1(3)
C032 Fe2 C014 C007 37.2(3)
C021 Fe2 C014 C007 171.3(3)
C029 Fe2 C014 C007 -39.1(8)
C028 Fe2 C014 C007 81.3(3)
C031 Fe2 C014 C007 119.2(4)
C026 C009 C015 C027 0.6(4)
C022 C009 C015 C027 -176.6(4)
Fe1 C009 C015 C027 59.6(3)
C026 C009 C015 Fe1 -59.0(3)
C022 C009 C015 Fe1 123.8(4)
C026 Fe1 C015 C027 -80.7(3)
C025 Fe1 C015 C027 78.4(3)
C023 Fe1 C015 C027 120.5(3)
C004 Fe1 C015 C027 45.6(5)
C020 Fe1 C015 C027 -37.5(3)
C017 Fe1 C015 C027 -166.2(5)
C012 Fe1 C015 C027 161.9(3)
C009 Fe1 C015 C027 -118.4(4)
C026 Fe1 C015 C009 37.7(2)
C025 Fe1 C015 C009 -163.3(2)
C023 Fe1 C015 C009 -121.2(3)
C004 Fe1 C015 C009 163.9(4)
C020 Fe1 C015 C009 80.8(3)
C017 Fe1 C015 C009 -47.8(6)
C012 Fe1 C015 C009 -79.7(3)
C027 Fe1 C015 C009 118.4(4)
C033 C002 C016 C024 -0.2(6)
C033 C002 C016 C018 -179.2(4)
C023 C012 C017 C004 0.0(5)
Fe1 C012 C017 C004 59.5(3)
C023 C012 C017 Fe1 -59.5(3)
C025 C004 C017 C012 -0.2(5)
Fe1 C004 C017 C012 -59.8(3)
C025 C004 C017 Fe1 59.6(3)
C026 Fe1 C017 C012 -120.8(3)
C025 Fe1 C017 C012 81.5(3)
C023 Fe1 C017 C012 37.9(3)
C004 Fe1 C017 C012 119.2(4)
C020 Fe1 C017 C012 -162.8(3)
C015 Fe1 C017 C012 -42.4(6)
C027 Fe1 C017 C012 161.8(4)
C009 Fe1 C017 C012 -78.6(3)
C026 Fe1 C017 C004 120.0(3)
C025 Fe1 C017 C004 -37.7(3)
C023 Fe1 C017 C004 -81.3(3)
C020 Fe1 C017 C004 78.0(3)
C015 Fe1 C017 C004 -161.6(5)
C012 Fe1 C017 C004 -119.2(4)
C027 Fe1 C017 C004 42.7(6)
C009 Fe1 C017 C004 162.2(2)
C022 N1 C018 C016 -122.9(4)
C022 N1 C018 C011 -1.0(4)
C002 C016 C018 N1 -133.1(4)
C024 C016 C018 N1 47.9(5)
C002 C016 C018 C011 110.2(4)
C024 C016 C018 C011 -68.8(5)
N2 C011 C018 N1 -25.1(4)
C013 C011 C018 N1 96.4(4)
N2 C011 C018 C016 95.1(4)
C013 C011 C018 C016 -143.4(4)
C022 N2 C019 C005 -76.3(4)
C011 N2 C019 C005 164.9(3)
C003 C005 C019 N2 143.4(4)
C001 C005 C019 N2 -36.7(5)
C025 Fe1 C020 C026 163.6(2)
C023 Fe1 C020 C026 -165.4(4)
C004 Fe1 C020 C026 121.9(3)
C015 Fe1 C020 C026 -82.1(3)
C017 Fe1 C020 C026 80.0(3)
C012 Fe1 C020 C026 47.7(6)
C027 Fe1 C020 C026 -119.6(4)
C009 Fe1 C020 C026 -37.6(2)
C026 Fe1 C020 C027 119.6(4)
C025 Fe1 C020 C027 -76.8(3)
C023 Fe1 C020 C027 -45.8(6)
C004 Fe1 C020 C027 -118.5(3)
C015 Fe1 C020 C027 37.5(3)
C017 Fe1 C020 C027 -160.3(3)
C012 Fe1 C020 C027 167.3(4)
C009 Fe1 C020 C027 82.0(3)
C013 C010 C021 C029 0.2(5)
Fe2 C010 C021 C029 -59.2(3)
C013 C010 C021 Fe2 59.4(3)
C006 Fe2 C021 C010 -81.6(3)
C014 Fe2 C021 C010 50.4(5)
C013 Fe2 C021 C010 -37.4(3)
C032 Fe2 C021 C010 171.1(3)
C007 Fe2 C021 C010 -154.0(7)
C029 Fe2 C021 C010 -118.8(4)
C028 Fe2 C021 C010 129.5(3)
C031 Fe2 C021 C010 86.2(3)
C006 Fe2 C021 C029 37.2(2)
C014 Fe2 C021 C029 169.3(3)
C010 Fe2 C021 C029 118.8(4)
C013 Fe2 C021 C029 81.5(3)
C032 Fe2 C021 C029 -70.0(3)
C007 Fe2 C021 C029 -35.1(8)
C028 Fe2 C021 C029 -111.6(3)
C031 Fe2 C021 C029 -154.9(3)
C018 N1 C022 N2 27.0(4)
C018 N1 C022 C009 149.7(3)
C019 N2 C022 N1 -167.4(3)
C011 N2 C022 N1 -43.4(4)
C019 N2 C022 C009 70.7(5)
C011 N2 C022 C009 -165.3(3)
C026 C009 C022 N1 149.9(4)
C015 C009 C022 N1 -33.3(6)
Fe1 C009 C022 N1 58.9(5)
C026 C009 C022 N2 -94.4(5)
C015 C009 C022 N2 82.3(5)
Fe1 C009 C022 N2 174.6(3)
C017 C012 C023 C025 0.2(5)
Fe1 C012 C023 C025 -59.2(3)
C017 C012 C023 Fe1 59.4(3)
C026 Fe1 C023 C012 45.6(6)
C025 Fe1 C023 C012 -120.3(4)
C004 Fe1 C023 C012 -82.2(3)
C020 Fe1 C023 C012 -162.3(4)
C015 Fe1 C023 C012 121.9(3)
C017 Fe1 C023 C012 -38.1(3)
C027 Fe1 C023 C012 163.9(2)
C009 Fe1 C023 C012 79.3(3)
C026 Fe1 C023 C025 165.9(4)
C004 Fe1 C023 C025 38.1(3)
C020 Fe1 C023 C025 -42.0(6)
C015 Fe1 C023 C025 -117.8(3)
C017 Fe1 C023 C025 82.2(3)
C012 Fe1 C023 C025 120.3(4)
C027 Fe1 C023 C025 -75.9(3)
C009 Fe1 C023 C025 -160.4(3)
C002 C016 C024 C034 -0.4(6)
C018 C016 C024 C034 178.6(4)
C017 C004 C025 C023 0.3(5)
Fe1 C004 C025 C023 59.8(3)
C017 C004 C025 Fe1 -59.5(3)
C012 C023 C025 C004 -0.4(5)
Fe1 C023 C025 C004 -59.7(3)
C012 C023 C025 Fe1 59.3(3)
C026 Fe1 C025 C004 -48.0(6)
C023 Fe1 C025 C004 118.5(4)
C020 Fe1 C025 C004 -78.1(3)
C015 Fe1 C025 C004 -161.0(3)
C017 Fe1 C025 C004 37.8(3)
C012 Fe1 C025 C004 81.5(3)
C027 Fe1 C025 C004 -119.4(3)
C009 Fe1 C025 C004 168.0(4)
C026 Fe1 C025 C023 -166.5(4)
C004 Fe1 C025 C023 -118.5(4)
C020 Fe1 C025 C023 163.4(3)
C015 Fe1 C025 C023 80.5(3)
C017 Fe1 C025 C023 -80.8(3)
C012 Fe1 C025 C023 -37.0(3)
C027 Fe1 C025 C023 122.1(3)
C009 Fe1 C025 C023 49.5(6)
C027 C020 C026 C009 0.3(5)
Fe1 C020 C026 C009 59.9(3)
C027 C020 C026 Fe1 -59.6(3)
C015 C009 C026 C020 -0.6(5)
C022 C009 C026 C020 176.6(4)
Fe1 C009 C026 C020 -59.8(3)
C015 C009 C026 Fe1 59.2(3)
C022 C009 C026 Fe1 -123.6(4)
C025 Fe1 C026 C020 -41.1(6)
C023 Fe1 C026 C020 164.8(5)
C004 Fe1 C026 C020 -76.4(3)
C015 Fe1 C026 C020 81.3(3)
C017 Fe1 C026 C020 -119.0(3)
C012 Fe1 C026 C020 -161.3(3)
C027 Fe1 C026 C020 37.6(3)
C009 Fe1 C026 C020 119.6(4)
C025 Fe1 C026 C009 -160.6(4)
C023 Fe1 C026 C009 45.3(6)
C004 Fe1 C026 C009 164.0(2)
C020 Fe1 C026 C009 -119.6(4)
C015 Fe1 C026 C009 -38.2(2)
C017 Fe1 C026 C009 121.5(3)
C012 Fe1 C026 C009 79.2(3)
C027 Fe1 C026 C009 -82.0(3)
C009 C015 C027 C020 -0.5(5)
Fe1 C015 C027 C020 59.0(3)
C009 C015 C027 Fe1 -59.5(3)
C026 C020 C027 C015 0.1(5)
Fe1 C020 C027 C015 -59.4(3)
C026 C020 C027 Fe1 59.5(3)
C026 Fe1 C027 C015 82.4(3)
C025 Fe1 C027 C015 -119.3(3)
C023 Fe1 C027 C015 -78.4(3)
C004 Fe1 C027 C015 -160.9(3)
C020 Fe1 C027 C015 119.5(4)
C017 Fe1 C027 C015 168.0(4)
C012 Fe1 C027 C015 -47.5(6)
C009 Fe1 C027 C015 38.5(3)
C026 Fe1 C027 C020 -37.1(2)
C025 Fe1 C027 C020 121.2(3)
C023 Fe1 C027 C020 162.1(3)
C004 Fe1 C027 C020 79.6(3)
C015 Fe1 C027 C020 -119.5(4)
C017 Fe1 C027 C020 48.5(6)
C012 Fe1 C027 C020 -167.0(4)
C009 Fe1 C027 C020 -80.9(3)
C006 Fe2 C028 C032 47.5(5)
C014 Fe2 C028 C032 -82.2(3)
C010 Fe2 C028 C032 168.4(3)
C013 Fe2 C028 C032 -153.9(7)
C007 Fe2 C028 C032 -37.5(3)
C021 Fe2 C028 C032 127.8(3)
C029 Fe2 C028 C032 84.2(3)
C031 Fe2 C028 C032 -120.2(4)
C006 Fe2 C028 C031 167.7(3)
C014 Fe2 C028 C031 38.0(3)
C010 Fe2 C028 C031 -71.4(3)
C013 Fe2 C028 C031 -33.7(9)
C032 Fe2 C028 C031 120.2(4)
C007 Fe2 C028 C031 82.7(3)
C021 Fe2 C028 C031 -112.0(3)
C029 Fe2 C028 C031 -155.6(3)
C013 C006 C029 C021 -0.5(5)
Fe2 C006 C029 C021 59.1(3)
C013 C006 C029 Fe2 -59.7(3)
C010 C021 C029 C006 0.2(5)
Fe2 C021 C029 C006 -58.7(3)
C010 C021 C029 Fe2 58.9(3)
C014 Fe2 C029 C006 -38.7(8)
C010 Fe2 C029 C006 82.1(3)
C013 Fe2 C029 C006 38.1(3)
C032 Fe2 C029 C006 -110.3(3)
C007 Fe2 C029 C006 -70.3(3)
C021 Fe2 C029 C006 119.8(4)
C028 Fe2 C029 C006 -153.3(3)
C031 Fe2 C029 C006 171.9(3)
C006 Fe2 C029 C021 -119.8(4)
C014 Fe2 C029 C021 -158.5(7)
C010 Fe2 C029 C021 -37.7(3)
C013 Fe2 C029 C021 -81.7(3)
C032 Fe2 C029 C021 129.9(3)
C007 Fe2 C029 C021 169.9(3)
C028 Fe2 C029 C021 86.9(3)
C031 Fe2 C029 C021 52.1(5)
C008 N4 C030 C001 0.2(7)
C005 C001 C030 N4 -0.8(7)
C007 C014 C031 C028 -0.4(5)
Fe2 C014 C031 C028 59.3(3)
C007 C014 C031 Fe2 -59.7(3)
C032 C028 C031 C014 -0.2(5)
Fe2 C028 C031 C014 -59.1(3)
C032 C028 C031 Fe2 58.8(3)
C006 Fe2 C031 C014 -34.3(9)
C010 Fe2 C031 C014 -111.8(3)
C013 Fe2 C031 C014 -70.2(3)
C032 Fe2 C031 C014 81.3(3)
C007 Fe2 C031 C014 38.1(3)
C021 Fe2 C031 C014 -154.9(3)
C029 Fe2 C031 C014 169.2(3)
C028 Fe2 C031 C014 118.6(4)
C006 Fe2 C031 C028 -152.9(7)
C014 Fe2 C031 C028 -118.6(4)
C010 Fe2 C031 C028 129.7(3)
C013 Fe2 C031 C028 171.2(3)
C032 Fe2 C031 C028 -37.3(3)
C007 Fe2 C031 C028 -80.5(3)
C021 Fe2 C031 C028 86.5(3)
C029 Fe2 C031 C028 50.6(5)
C014 C007 C032 C028 -0.9(5)
Fe2 C007 C032 C028 -59.7(3)
C014 C007 C032 Fe2 58.8(3)
C031 C028 C032 C007 0.7(5)
Fe2 C028 C032 C007 59.9(3)
C031 C028 C032 Fe2 -59.2(3)
C006 Fe2 C032 C007 84.8(3)
C014 Fe2 C032 C007 -38.2(3)
C010 Fe2 C032 C007 -164.8(8)
C013 Fe2 C032 C007 50.2(5)
C021 Fe2 C032 C007 167.6(3)
C029 Fe2 C032 C007 127.6(3)
C028 Fe2 C032 C007 -118.9(4)
C031 Fe2 C032 C007 -81.9(3)
C006 Fe2 C032 C028 -156.3(3)
C014 Fe2 C032 C028 80.7(3)
C010 Fe2 C032 C028 -45.8(9)
C013 Fe2 C032 C028 169.1(3)
C007 Fe2 C032 C028 118.9(4)
C021 Fe2 C032 C028 -73.5(3)
C029 Fe2 C032 C028 -113.5(3)
C031 Fe2 C032 C028 37.0(3)
C034 N3 C033 C002 -0.2(7)
C016 C002 C033 N3 0.5(7)
C033 N3 C034 C024 -0.5(7)
C016 C024 C034 N3 0.8(7)
